data_7027878
loop_
_publ_author_name
'Brown, Emma J.'
'Whitwood, Adrian C.'
'Walton, Paul H.'
'Duhme-Klair, Anne-K.'

_publ_section_title
;
 Synthesis and characterisation of cis-dioxomolybdenum(vi) complexes of
 N-substituted 3-hydroxy-2-pyridinonesElectronic supplementary information
 (ESI) available: ORTEP plot and structural details of [MoO2(Lb)2]. See
 http://www.rsc.org/suppdata/dt/b4/b407221a/
;
_journal_issue 16
_journal_name_full 'Dalton Transactions'
_journal_page_first 2458
_journal_page_last 2462
_journal_paper_doi 10.1039/b407221a
_journal_year 2004
_chemical_formula_moiety 'C16 H16 Mo2 N2 O14, 2(C6 H16 N)'
_chemical_formula_sum 'C28 H48 Mo2 N4 O14'
_chemical_formula_weight 856.58
_chemical_name_systematic
;
?
;
_space_group_IT_number 14
_symmetry_cell_setting monoclinic
_symmetry_space_group_name_Hall '-P 2yn'
_symmetry_space_group_name_H-M 'P 1 21/n 1'
_atom_sites_solution_hydrogens geom
_atom_sites_solution_primary direct
_atom_sites_solution_secondary difmap
_audit_creation_method SHELXL-97
_cell_angle_alpha 90.00
_cell_angle_beta 91.5560(10)
_cell_angle_gamma 90.00
_cell_formula_units_Z 2
_cell_length_a 10.0526(5)
_cell_length_b 14.6016(7)
_cell_length_c 12.0634(5)
_cell_measurement_reflns_used 7385
_cell_measurement_temperature 115(2)
_cell_measurement_theta_max 27.54
_cell_measurement_theta_min 2.46
_cell_volume 1770.06(14)
_computing_cell_refinement 'Bruker SMART'
_computing_data_collection 'Bruker SMART'
_computing_data_reduction 'Bruker SAINT'
_computing_molecular_graphics 'Bruker SHELXTL'
_computing_publication_material 'Bruker SHELXTL'
_computing_structure_refinement 'SHELXL-97 (Sheldrick, 1997)'
_computing_structure_solution 'SHELXS-97 (Sheldrick, 1990)'
_diffrn_ambient_temperature 115(2)
_diffrn_measured_fraction_theta_full 0.997
_diffrn_measured_fraction_theta_max 0.997
_diffrn_measurement_device_type 'CCD area detector'
_diffrn_measurement_method 'phi and omega scans'
_diffrn_radiation_monochromator graphite
_diffrn_radiation_source 'fine-focus sealed tube'
_diffrn_radiation_type MoK\a
_diffrn_radiation_wavelength 0.71073
_diffrn_reflns_av_R_equivalents 0.0173
_diffrn_reflns_av_sigmaI/netI 0.0195
_diffrn_reflns_limit_h_max 8
_diffrn_reflns_limit_h_min -13
_diffrn_reflns_limit_k_max 19
_diffrn_reflns_limit_k_min -18
_diffrn_reflns_limit_l_max 15
_diffrn_reflns_limit_l_min -13
_diffrn_reflns_number 11952
_diffrn_reflns_theta_full 27.57
_diffrn_reflns_theta_max 27.57
_diffrn_reflns_theta_min 2.46
_exptl_absorpt_coefficient_mu 0.778
_exptl_absorpt_correction_T_max 1.000
_exptl_absorpt_correction_T_min 0.896
_exptl_absorpt_correction_type multi-scan
_exptl_absorpt_process_details 'SADABS v2.03; (Sheldrick)'
_exptl_crystal_colour yellow
_exptl_crystal_density_diffrn 1.607
_exptl_crystal_density_meas 0
_exptl_crystal_density_method 'not measured'
_exptl_crystal_description needles
_exptl_crystal_F_000 880
_exptl_crystal_size_max 0.19
_exptl_crystal_size_mid 0.09
_exptl_crystal_size_min 0.04
_refine_diff_density_max 0.666
_refine_diff_density_min -0.354
_refine_diff_density_rms 0.060
_refine_ls_extinction_method none
_refine_ls_goodness_of_fit_ref 1.057
_refine_ls_hydrogen_treatment mixed
_refine_ls_matrix_type full
_refine_ls_number_parameters 225
_refine_ls_number_reflns 4082
_refine_ls_number_restraints 0
_refine_ls_restrained_S_all 1.057
_refine_ls_R_factor_all 0.0277
_refine_ls_R_factor_gt 0.0246
_refine_ls_shift/su_max 0.001
_refine_ls_shift/su_mean 0.000
_refine_ls_structure_factor_coef Fsqd
_refine_ls_weighting_details 'calc w=1/[\s^2^(Fo^2^)+(0.0400P)^2^+0.5874P] where P=(Fo^2^+2Fc^2^)/3'
_refine_ls_weighting_scheme calc
_refine_ls_wR_factor_gt 0.0683
_refine_ls_wR_factor_ref 0.0705
_reflns_number_gt 3689
_reflns_number_total 4082
_reflns_threshold_expression >2sigma(I)
_cod_data_source_file b407221asup1.cif
_cod_data_source_block cpd4
_cod_depositor_comments
;
The following automatic conversions were performed:

'_symmetry_cell_setting' value 'Monoclinic' changed to 'monoclinic'
according to /home/saulius/struct/CIF-dictionaries/cif_core.dic
dictionary named 'cif_core.dic' version 2.4.2 from 2011-04-26.

Automatic conversion script
Id: cif_fix_values 1891 2012-01-12 08:04:46Z andrius 
;
_cod_original_sg_symbol_H-M P2(1)/n
_cod_database_code 7027878

loop_
_symmetry_equiv_pos_as_xyz
'x, y, z'
'-x+1/2, y+1/2, -z+1/2'
'-x, -y, -z'
'x-1/2, -y-1/2, z-1/2'

loop_
_atom_site_label
_atom_site_type_symbol
_atom_site_fract_x
_atom_site_fract_y
_atom_site_fract_z
_atom_site_U_iso_or_equiv
_atom_site_adp_type
_atom_site_occupancy
_atom_site_symmetry_multiplicity
_atom_site_calc_flag
_atom_site_refinement_flags
H1 H 0.624(3) 0.4146(17) 0.196(2) 0.059(8) Uiso 1 1 d .
C14 C 0.8289(4) 0.3243(3) 0.1400(3) 0.1200(16) Uani 1 1 d .
H14A H 0.7844 0.3489 0.0752 0.180 Uiso 1 1 calc R
H14B H 0.8733 0.2684 0.1212 0.180 Uiso 1 1 calc R
H14C H 0.8932 0.3678 0.1679 0.180 Uiso 1 1 calc R
Mo1 Mo 0.617340(14) 0.574395(10) 0.006554(12) 0.03304(7) Uani 1 1 d .
O2 O 0.56354(14) 0.70500(9) -0.04892(11) 0.0417(3) Uani 1 1 d .
O1 O 0.47570(14) 0.63509(8) 0.13677(10) 0.0390(3) Uani 1 1 d .
N1 N 0.37513(16) 0.76886(10) 0.18566(12) 0.0367(3) Uani 1 1 d .
C2 C 0.49467(18) 0.75928(12) 0.01531(14) 0.0343(3) Uani 1 1 d .
O4 O 0.2303(2) 0.58622(13) 0.33732(17) 0.0770(6) Uani 1 1 d .
C1 C 0.44792(17) 0.71705(12) 0.11538(13) 0.0324(3) Uani 1 1 d .
C3 C 0.4660(2) 0.84961(13) -0.00453(16) 0.0433(4) Uani 1 1 d .
H3 H 0.4960 0.8780 -0.0682 0.052 Uiso 1 1 calc R
C6 C 0.3325(2) 0.72501(15) 0.28758(16) 0.0461(4) Uani 1 1 d .
H6A H 0.2906 0.7709 0.3332 0.055 Uiso 1 1 calc R
H6B H 0.4108 0.7030 0.3282 0.055 Uiso 1 1 calc R
C5 C 0.3464(2) 0.85971(13) 0.16423(17) 0.0432(4) Uani 1 1 d .
H5 H 0.2964 0.8933 0.2136 0.052 Uiso 1 1 calc R
C7 C 0.2380(2) 0.64688(15) 0.27138(18) 0.0496(5) Uani 1 1 d .
C4 C 0.3909(2) 0.89943(14) 0.07181(18) 0.0478(5) Uani 1 1 d .
H4 H 0.3719 0.9608 0.0580 0.057 Uiso 1 1 calc R
O6 O 0.57991(12) 0.46022(8) 0.06434(10) 0.0348(3) Uani 1 1 d .
O7 O 0.69461(17) 0.55596(11) -0.11564(13) 0.0540(4) Uani 1 1 d .
O3 O 0.16163(16) 0.65593(11) 0.18121(16) 0.0606(4) Uani 1 1 d .
C8 C 0.0635(3) 0.58384(19) 0.1587(3) 0.0790(9) Uani 1 1 d .
H8A H 0.1053 0.5250 0.1668 0.118 Uiso 1 1 calc R
H8B H 0.0281 0.5903 0.0844 0.118 Uiso 1 1 calc R
H8C H -0.0074 0.5889 0.2101 0.118 Uiso 1 1 calc R
O5 O 0.74200(16) 0.60935(13) 0.09656(15) 0.0613(4) Uani 1 1 d .
N2 N 0.65198(19) 0.38838(13) 0.25696(14) 0.0495(4) Uani 1 1 d .
C9 C 0.5282(3) 0.3595(2) 0.3121(2) 0.0703(7) Uani 1 1 d .
H9A H 0.4820 0.3152 0.2652 0.084 Uiso 1 1 calc R
H9B H 0.4706 0.4124 0.3190 0.084 Uiso 1 1 calc R
C11 C 0.7298(3) 0.4575(2) 0.3201(2) 0.0749(8) Uani 1 1 d .
H11A H 0.8027 0.4782 0.2754 0.090 Uiso 1 1 calc R
H11B H 0.7679 0.4290 0.3863 0.090 Uiso 1 1 calc R
C10 C 0.5521(4) 0.3177(2) 0.4264(2) 0.1006(13) Uani 1 1 d .
H10A H 0.6121 0.2668 0.4210 0.151 Uiso 1 1 calc R
H10B H 0.4691 0.2969 0.4548 0.151 Uiso 1 1 calc R
H10C H 0.5902 0.3629 0.4755 0.151 Uiso 1 1 calc R
C13 C 0.7314(4) 0.3058(2) 0.2251(3) 0.0900(10) Uani 1 1 d .
H13A H 0.7776 0.2822 0.2907 0.108 Uiso 1 1 calc R
H13B H 0.6707 0.2587 0.1981 0.108 Uiso 1 1 calc R
C12 C 0.6498(5) 0.5384(2) 0.3532(3) 0.0971(12) Uani 1 1 d .
H12A H 0.5990 0.5604 0.2902 0.146 Uiso 1 1 calc R
H12B H 0.7082 0.5859 0.3802 0.146 Uiso 1 1 calc R
H12C H 0.5905 0.5210 0.4106 0.146 Uiso 1 1 calc R

loop_
_atom_site_aniso_label
_atom_site_aniso_U_11
_atom_site_aniso_U_22
_atom_site_aniso_U_33
_atom_site_aniso_U_23
_atom_site_aniso_U_13
_atom_site_aniso_U_12
C14 0.100(3) 0.165(4) 0.095(2) 0.001(3) 0.013(2) 0.077(3)
Mo1 0.03418(10) 0.03121(10) 0.03410(10) 0.00314(5) 0.00809(6) 0.00306(5)
O2 0.0567(8) 0.0319(6) 0.0376(6) 0.0035(5) 0.0193(6) 0.0051(6)
O1 0.0524(7) 0.0317(6) 0.0333(6) 0.0030(5) 0.0098(5) 0.0036(6)
N1 0.0417(8) 0.0356(8) 0.0333(7) -0.0030(6) 0.0104(6) -0.0015(6)
C2 0.0385(9) 0.0311(8) 0.0335(8) -0.0004(6) 0.0075(7) -0.0007(7)
O4 0.1013(16) 0.0613(11) 0.0697(12) 0.0156(9) 0.0273(11) -0.0186(10)
C1 0.0345(8) 0.0318(8) 0.0311(8) -0.0032(6) 0.0039(6) -0.0007(6)
C3 0.0549(11) 0.0330(9) 0.0427(10) 0.0043(7) 0.0118(8) 0.0016(8)
C6 0.0553(12) 0.0483(11) 0.0355(9) -0.0012(8) 0.0170(8) -0.0020(9)
C5 0.0482(10) 0.0349(9) 0.0470(10) -0.0075(8) 0.0114(8) 0.0046(8)
C7 0.0511(12) 0.0468(11) 0.0520(11) 0.0029(9) 0.0221(10) 0.0017(9)
C4 0.0600(13) 0.0304(9) 0.0536(11) 0.0003(8) 0.0103(10) 0.0070(9)
O6 0.0399(6) 0.0319(6) 0.0324(6) 0.0053(5) 0.0008(5) 0.0055(5)
O7 0.0633(10) 0.0475(8) 0.0528(9) 0.0063(7) 0.0296(7) 0.0120(7)
O3 0.0448(8) 0.0497(9) 0.0873(12) 0.0042(8) 0.0036(8) -0.0066(7)
C8 0.0487(14) 0.0663(17) 0.122(3) -0.0041(16) 0.0031(16) -0.0108(12)
O5 0.0494(9) 0.0636(10) 0.0703(11) -0.0017(8) -0.0073(8) -0.0086(8)
N2 0.0570(11) 0.0540(10) 0.0370(8) 0.0079(8) -0.0065(8) 0.0086(9)
C9 0.0851(19) 0.0828(19) 0.0428(12) 0.0070(12) -0.0013(12) -0.0252(15)
C11 0.0792(19) 0.0773(18) 0.0667(16) 0.0107(14) -0.0225(14) -0.0174(15)
C10 0.162(4) 0.093(2) 0.0465(14) 0.0169(14) 0.0061(18) -0.036(2)
C13 0.122(3) 0.0786(19) 0.0686(17) 0.0092(15) -0.0094(18) 0.0476(19)
C12 0.155(4) 0.0654(18) 0.0687(18) -0.0053(15) -0.031(2) 0.003(2)

loop_
_atom_type_symbol
_atom_type_description
_atom_type_scat_dispersion_real
_atom_type_scat_dispersion_imag
_atom_type_scat_source
C C 0.0033 0.0016 'International Tables Vol C Tables 4.2.6.8 and 6.1.1.4'
H H 0.0000 0.0000 'International Tables Vol C Tables 4.2.6.8 and 6.1.1.4'
N N 0.0061 0.0033 'International Tables Vol C Tables 4.2.6.8 and 6.1.1.4'
O O 0.0106 0.0060 'International Tables Vol C Tables 4.2.6.8 and 6.1.1.4'
Mo Mo -1.6832 0.6857 'International Tables Vol C Tables 4.2.6.8 and 6.1.1.4'

loop_
_geom_angle_atom_site_label_1
_geom_angle_atom_site_label_2
_geom_angle_atom_site_label_3
_geom_angle
_geom_angle_site_symmetry_1
_geom_angle_site_symmetry_3
C13 C14 H14A 109.5 . .
C13 C14 H14B 109.5 . .
H14A C14 H14B 109.5 . .
C13 C14 H14C 109.5 . .
H14A C14 H14C 109.5 . .
H14B C14 H14C 109.5 . .
O7 Mo1 O5 104.61(9) . .
O7 Mo1 O6 106.59(6) . .
O5 Mo1 O6 100.51(7) . .
O7 Mo1 O2 89.27(6) . .
O5 Mo1 O2 96.30(7) . .
O6 Mo1 O2 152.96(5) . .
O7 Mo1 O6 93.13(7) . 3_665
O5 Mo1 O6 162.18(7) . 3_665
O6 Mo1 O6 75.44(5) . 3_665
O2 Mo1 O6 82.08(5) . 3_665
O7 Mo1 O1 161.04(6) . .
O5 Mo1 O1 84.78(7) . .
O6 Mo1 O1 87.38(5) . .
O2 Mo1 O1 73.15(5) . .
O6 Mo1 O1 77.75(5) 3_665 .
O7 Mo1 Mo1 101.66(6) . 3_665
O5 Mo1 Mo1 139.22(6) . 3_665
O6 Mo1 Mo1 41.52(4) . 3_665
O2 Mo1 Mo1 114.78(4) . 3_665
O6 Mo1 Mo1 33.92(3) 3_665 3_665
O1 Mo1 Mo1 80.12(3) . 3_665
C2 O2 Mo1 119.77(11) . .
C1 O1 Mo1 111.21(11) . .
C1 N1 C5 121.97(16) . .
C1 N1 C6 117.06(16) . .
C5 N1 C6 120.93(16) . .
O2 C2 C3 126.00(17) . .
O2 C2 C1 114.98(15) . .
C3 C2 C1 119.01(16) . .
O1 C1 N1 121.43(16) . .
O1 C1 C2 120.22(15) . .
N1 C1 C2 118.34(15) . .
C2 C3 C4 119.80(18) . .
C2 C3 H3 120.1 . .
C4 C3 H3 120.1 . .
N1 C6 C7 115.12(17) . .
N1 C6 H6A 108.5 . .
C7 C6 H6A 108.5 . .
N1 C6 H6B 108.5 . .
C7 C6 H6B 108.5 . .
H6A C6 H6B 107.5 . .
C4 C5 N1 119.82(17) . .
C4 C5 H5 120.1 . .
N1 C5 H5 120.1 . .
O4 C7 O3 125.1(2) . .
O4 C7 C6 122.1(2) . .
O3 C7 C6 112.62(19) . .
C5 C4 C3 121.05(18) . .
C5 C4 H4 119.5 . .
C3 C4 H4 119.5 . .
Mo1 O6 Mo1 104.56(5) . 3_665
C7 O3 C8 117.1(2) . .
O3 C8 H8A 109.5 . .
O3 C8 H8B 109.5 . .
H8A C8 H8B 109.5 . .
O3 C8 H8C 109.5 . .
H8A C8 H8C 109.5 . .
H8B C8 H8C 109.5 . .
C11 N2 C9 113.6(2) . .
C11 N2 C13 113.8(2) . .
C9 N2 C13 110.1(2) . .
C11 N2 H1 107.0(17) . .
C9 N2 H1 104.4(19) . .
C13 N2 H1 107.3(18) . .
N2 C9 C10 113.9(3) . .
N2 C9 H9A 108.8 . .
C10 C9 H9A 108.8 . .
N2 C9 H9B 108.8 . .
C10 C9 H9B 108.8 . .
H9A C9 H9B 107.7 . .
N2 C11 C12 113.5(3) . .
N2 C11 H11A 108.9 . .
C12 C11 H11A 108.9 . .
N2 C11 H11B 108.9 . .
C12 C11 H11B 108.9 . .
H11A C11 H11B 107.7 . .
C9 C10 H10A 109.5 . .
C9 C10 H10B 109.5 . .
H10A C10 H10B 109.5 . .
C9 C10 H10C 109.5 . .
H10A C10 H10C 109.5 . .
H10B C10 H10C 109.5 . .
C14 C13 N2 113.7(3) . .
C14 C13 H13A 108.8 . .
N2 C13 H13A 108.8 . .
C14 C13 H13B 108.8 . .
N2 C13 H13B 108.8 . .
H13A C13 H13B 107.7 . .
C11 C12 H12A 109.5 . .
C11 C12 H12B 109.5 . .
H12A C12 H12B 109.5 . .
C11 C12 H12C 109.5 . .
H12A C12 H12C 109.5 . .
H12B C12 H12C 109.5 . .

loop_
_geom_bond_atom_site_label_1
_geom_bond_atom_site_label_2
_geom_bond_distance
_geom_bond_site_symmetry_2
C14 C13 1.464(5) .
C14 H14A 0.9600 .
C14 H14B 0.9600 .
C14 H14C 0.9600 .
Mo1 O7 1.7061(14) .
Mo1 O5 1.7135(16) .
Mo1 O6 1.8497(12) .
Mo1 O2 2.0874(13) .
Mo1 O6 2.1969(13) 3_665
Mo1 O1 2.3242(13) .
Mo1 Mo1 3.2079(3) 3_665
O2 C2 1.318(2) .
O1 C1 1.254(2) .
N1 C1 1.364(2) .
N1 C5 1.381(2) .
N1 C6 1.461(2) .
C2 C3 1.370(3) .
C2 C1 1.445(2) .
O4 C7 1.194(3) .
C3 C4 1.409(3) .
C3 H3 0.9300 .
C6 C7 1.494(3) .
C6 H6A 0.9700 .
C6 H6B 0.9700 .
C5 C4 1.344(3) .
C5 H5 0.9300 .
C7 O3 1.321(3) .
C4 H4 0.9300 .
O6 Mo1 2.1969(13) 3_665
O3 C8 1.463(3) .
C8 H8A 0.9600 .
C8 H8B 0.9600 .
C8 H8C 0.9600 .
N2 C11 1.476(3) .
N2 C9 1.487(3) .
N2 C13 1.502(3) .
N2 H1 0.87(3) .
C9 C10 1.522(4) .
C9 H9A 0.9700 .
C9 H9B 0.9700 .
C11 C12 1.490(5) .
C11 H11A 0.9700 .
C11 H11B 0.9700 .
C10 H10A 0.9600 .
C10 H10B 0.9600 .
C10 H10C 0.9600 .
C13 H13A 0.9700 .
C13 H13B 0.9700 .
C12 H12A 0.9600 .
C12 H12B 0.9600 .
C12 H12C 0.9600 .
N2 O6 2.633(2) .

loop_
_geom_torsion_atom_site_label_1
_geom_torsion_atom_site_label_2
_geom_torsion_atom_site_label_3
_geom_torsion_atom_site_label_4
_geom_torsion
_geom_torsion_site_symmetry_1
_geom_torsion_site_symmetry_4
O7 Mo1 O2 C2 -179.89(15) . .
O5 Mo1 O2 C2 -75.28(15) . .
O6 Mo1 O2 C2 53.0(2) . .
O6 Mo1 O2 C2 86.84(14) 3_665 .
O1 Mo1 O2 C2 7.31(13) . .
Mo1 Mo1 O2 C2 77.60(14) 3_665 .
O7 Mo1 O1 C1 -28.8(3) . .
O5 Mo1 O1 C1 92.10(13) . .
O6 Mo1 O1 C1 -167.09(12) . .
O2 Mo1 O1 C1 -6.11(12) . .
O6 Mo1 O1 C1 -91.42(12) 3_665 .
Mo1 Mo1 O1 C1 -125.93(12) 3_665 .
Mo1 O2 C2 C3 171.94(16) . .
Mo1 O2 C2 C1 -7.5(2) . .
Mo1 O1 C1 N1 -174.52(13) . .
Mo1 O1 C1 C2 4.6(2) . .
C5 N1 C1 O1 178.54(17) . .
C6 N1 C1 O1 0.8(3) . .
C5 N1 C1 C2 -0.6(3) . .
C6 N1 C1 C2 -178.33(16) . .
O2 C2 C1 O1 1.3(2) . .
C3 C2 C1 O1 -178.23(18) . .
O2 C2 C1 N1 -179.58(16) . .
C3 C2 C1 N1 0.9(3) . .
O2 C2 C3 C4 179.98(19) . .
C1 C2 C3 C4 -0.6(3) . .
C1 N1 C6 C7 -64.4(2) . .
C5 N1 C6 C7 117.8(2) . .
C1 N1 C5 C4 -0.1(3) . .
C6 N1 C5 C4 177.6(2) . .
N1 C6 C7 O4 153.4(2) . .
N1 C6 C7 O3 -30.1(3) . .
N1 C5 C4 C3 0.5(3) . .
C2 C3 C4 C5 -0.1(3) . .
O7 Mo1 O6 Mo1 -88.94(8) . 3_665
O5 Mo1 O6 Mo1 162.22(7) . 3_665
O2 Mo1 O6 Mo1 34.71(14) . 3_665
O6 Mo1 O6 Mo1 0.0 3_665 3_665
O1 Mo1 O6 Mo1 78.02(5) . 3_665
O4 C7 O3 C8 -2.5(3) . .
C6 C7 O3 C8 -178.8(2) . .
C11 N2 C9 C10 -59.6(3) . .
C13 N2 C9 C10 69.4(3) . .
C9 N2 C11 C12 -51.9(3) . .
C13 N2 C11 C12 -179.0(3) . .
C11 N2 C13 C14 -70.3(3) . .
C9 N2 C13 C14 160.8(3) . .
